data_7043890
loop_
_publ_author_name
'Rodr\'iguez-Hemida, Sabina'
'Evangelio, Emi'
'Rubio-Martinez, Marta'
'Imaz, Inhar'
'Verdaguer, Albert'
'Juanhuix, Jordi'
'Maspoch, Daniel'

_publ_section_title
;
 Leucine zipper motif inspiration: a two-dimensional Leucine Velcro-like
 array in peptide coordination polymers generates hydrophobicity
;
_journal_name_full 'Dalton Trans.'
_journal_paper_doi 10.1039/C7DT02153D
_journal_year 2017
_chemical_absolute_configuration syn
_chemical_formula_sum 'C10 H16 N2 O5 Zn'
_chemical_formula_weight 309.62
_chemical_name_systematic
;
 ?
;
_space_group_crystal_system monoclinic
_space_group_IT_number 4
_space_group_name_Hall 'P 2yb'
_space_group_name_H-M_alt 'P 1 21 1'
_symmetry_space_group_name_Hall 'P 2yb'
_symmetry_space_group_name_H-M 'P 1 21 1'
_atom_sites_solution_hydrogens geom
_audit_creation_method SHELXL-2013
_audit_update_record
;
2017-07-06 deposited with the CCDC.
2017-07-27 downloaded from the CCDC.
;
_cell_angle_alpha 90
_cell_angle_beta 94.836(11)
_cell_angle_gamma 90
_cell_formula_units_Z 2
_cell_length_a 5.440(4)
_cell_length_b 6.0700(10)
_cell_length_c 19.8000(10)
_cell_measurement_reflns_used 1591
_cell_measurement_temperature 100(2)
_cell_measurement_theta_max 20
_cell_measurement_theta_min 1
_cell_volume 651.5(5)
_computing_cell_refinement 'XDS (Kabsch, 1993)'
_computing_data_collection 'MD2M MAATEL'
_computing_data_reduction 'XDS (Kabsch, 1993)'
_computing_molecular_graphics 'Diamond (brandenburg, 1996'
_computing_publication_material 'Platon (Spek, 2009)'
_computing_structure_refinement 'SHELXL-2013 (Sheldrick, 2013)'
_computing_structure_solution 'SHELXS-2013 (Sheldrick, 2013)'
_diffrn_ambient_temperature 100(2)
_diffrn_measured_fraction_theta_full 0.974
_diffrn_measured_fraction_theta_max 0.854
_diffrn_measurement_device_type synchrotron
_diffrn_radiation_type synchrotron
_diffrn_radiation_wavelength 0.82656
_diffrn_reflns_av_R_equivalents 0.0546
_diffrn_reflns_av_unetI/netI 0.0869
_diffrn_reflns_Laue_measured_fraction_full 0.974
_diffrn_reflns_Laue_measured_fraction_max 0.854
_diffrn_reflns_limit_h_max 7
_diffrn_reflns_limit_h_min -6
_diffrn_reflns_limit_k_max 7
_diffrn_reflns_limit_k_min -7
_diffrn_reflns_limit_l_max 25
_diffrn_reflns_limit_l_min -25
_diffrn_reflns_number 4111
_diffrn_reflns_point_group_measured_fraction_full 0.918
_diffrn_reflns_point_group_measured_fraction_max 0.774
_diffrn_reflns_theta_full 29.731
_diffrn_reflns_theta_max 33.693
_diffrn_reflns_theta_min 2.401
_exptl_absorpt_correction_type none
_exptl_crystal_colour colourless
_exptl_crystal_description plate
_exptl_crystal_F_000 320
_exptl_crystal_size_max 0.11
_exptl_crystal_size_mid 0.10
_exptl_crystal_size_min 0.04
_refine_diff_density_max 1.609
_refine_diff_density_min -0.559
_refine_diff_density_rms 0.198
_refine_ls_abs_structure_details
;
 Flack x determined using 809 quotients [(I+)-(I-)]/[(I+)+(I-)]
 (Parsons and Flack (2004), Acta Cryst. A60, s61).
;
_refine_ls_abs_structure_Flack 0.030(17)
_refine_ls_extinction_method none
_refine_ls_goodness_of_fit_ref 1.108
_refine_ls_hydrogen_treatment constr
_refine_ls_matrix_type full
_refine_ls_number_parameters 172
_refine_ls_number_reflns 2548
_refine_ls_number_restraints 1
_refine_ls_restrained_S_all 1.108
_refine_ls_R_factor_all 0.0776
_refine_ls_R_factor_gt 0.0721
_refine_ls_shift/su_max 0.000
_refine_ls_shift/su_mean 0.000
_refine_ls_structure_factor_coef Fsqd
_refine_ls_weighting_details
;
 w=1/[\s^2^(Fo^2^)+(0.1187P)^2^+0.6112P]
 where P=(Fo^2^+2Fc^2^)/3
;
_refine_ls_weighting_scheme calc
_refine_ls_wR_factor_gt 0.1895
_refine_ls_wR_factor_ref 0.1966
_reflns_Friedel_coverage 0.659
_reflns_Friedel_fraction_full 0.848
_reflns_Friedel_fraction_max 0.677
_reflns_number_gt 2309
_reflns_number_total 2548
_reflns_threshold_expression 'I > 2\s(I)'
_cod_data_source_file c7dt02153d2.cif
_cod_data_source_block 1
_cod_database_code 7043890
_shelx_space_group_comment
;
The symmetry employed for this shelxl refinement is uniquely defined
by the following loop, which should always be used as a source of
symmetry information in preference to the above space-group names.
They are only intended as comments.
;
_shelxl_version_number 2013-2

loop_
_space_group_symop_operation_xyz
'x, y, z'
'-x, y+1/2, -z'

loop_
_atom_site_label
_atom_site_type_symbol
_atom_site_fract_x
_atom_site_fract_y
_atom_site_fract_z
_atom_site_U_iso_or_equiv
_atom_site_adp_type
_atom_site_occupancy
_atom_site_site_symmetry_order
_atom_site_calc_flag
_atom_site_refinement_flags_posn
_atom_site_refinement_flags_adp
_atom_site_refinement_flags_occupancy
Zn1A Zn 0.50941(15) 0.17116(19) 0.39602(5) 0.0294(4) Uani 0.9 1 d . . P
Zn1B Zn 0.5185(16) 0.2759(14) 0.3549(5) 0.0242(18) Uani 0.1 1 d . . P
O1 O 1.2198(12) 0.7561(13) 0.5394(3) 0.0403(16) Uani 1 1 d . . .
O2 O 1.4682(11) 0.8978(12) 0.4681(3) 0.0379(15) Uani 1 1 d . . .
O3 O 0.6490(12) 0.9686(13) 0.3265(4) 0.0387(17) Uani 1 1 d . . .
O4 O 0.5844(14) 0.4313(14) 0.3354(4) 0.0472(19) Uani 1 1 d . . .
O5 O 0.2594(13) 0.4397(13) 0.2597(4) 0.0456(17) Uani 1 1 d . . .
N1 N 1.1461(12) 1.1395(13) 0.3679(4) 0.0309(16) Uani 1 1 d . . .
H1A H 1.0487 1.2071 0.4025 0.037 Uiso 1 1 calc R U .
H1B H 1.1053 1.2167 0.3243 0.037 Uiso 1 1 calc R U .
N2 N 0.8448(16) 0.7181(15) 0.2688(4) 0.043(2) Uani 1 1 d . . .
H2 H 0.9882 0.6684 0.2579 0.051 Uiso 1 1 calc R U .
C1 C 1.2632(17) 0.8221(15) 0.4812(5) 0.0333(18) Uani 1 1 d . . .
C2 C 1.0500(15) 0.7959(14) 0.4295(5) 0.0337(19) Uani 1 1 d . . .
H2A H 0.9025 0.8616 0.4476 0.040 Uiso 1 1 calc R U .
H2B H 1.0174 0.6366 0.4229 0.040 Uiso 1 1 calc R U .
C3 C 1.0819(15) 0.8995(14) 0.3602(5) 0.0316(18) Uani 1 1 d . . .
H3 H 1.2180 0.8217 0.3390 0.038 Uiso 1 1 calc R U .
C4 C 0.8389(17) 0.8647(18) 0.3158(5) 0.038(2) Uani 1 1 d . . .
C5 C 0.6221(18) 0.6344(19) 0.2339(5) 0.044(3) Uani 1 1 d . . .
H5 H 0.5158 0.7611 0.2174 0.053 Uiso 1 1 calc R U .
C6 C 0.4759(19) 0.4875(16) 0.2812(5) 0.038(2) Uani 1 1 d . . .
C7 C 0.683(2) 0.494(3) 0.1727(6) 0.062(3) Uani 1 1 d . . .
H7A H 0.7873 0.3681 0.1893 0.074 Uiso 1 1 calc R U .
H7B H 0.5278 0.4329 0.1506 0.074 Uiso 1 1 calc R U .
C8 C 0.818(3) 0.620(3) 0.1192(7) 0.081(5) Uani 1 1 d . . .
H8 H 0.9676 0.6937 0.1416 0.097 Uiso 1 1 calc R U .
C9 C 0.894(5) 0.460(5) 0.0666(9) 0.132(11) Uani 1 1 d . . .
H9A H 1.0223 0.3620 0.0870 0.198 Uiso 1 1 calc R U .
H9B H 0.9574 0.5419 0.0291 0.198 Uiso 1 1 calc R U .
H9C H 0.7504 0.3727 0.0494 0.198 Uiso 1 1 calc R U .
C10 C 0.653(5) 0.785(5) 0.0870(11) 0.124(9) Uani 1 1 d . . .
H10A H 0.7395 0.8665 0.0535 0.186 Uiso 1 1 calc R U .
H10B H 0.6014 0.8870 0.1214 0.186 Uiso 1 1 calc R U .
H10C H 0.5078 0.7121 0.0645 0.186 Uiso 1 1 calc R U .

loop_
_atom_site_aniso_label
_atom_site_aniso_U_11
_atom_site_aniso_U_22
_atom_site_aniso_U_33
_atom_site_aniso_U_23
_atom_site_aniso_U_13
_atom_site_aniso_U_12
Zn1A 0.0192(5) 0.0292(6) 0.0406(6) -0.0039(6) 0.0080(3) -0.0031(5)
Zn1B 0.017(4) 0.010(4) 0.045(5) 0.003(4) -0.002(3) -0.004(3)
O1 0.031(3) 0.042(4) 0.050(4) 0.012(3) 0.014(3) 0.011(3)
O2 0.021(3) 0.043(4) 0.052(3) 0.003(3) 0.010(2) -0.005(3)
O3 0.024(3) 0.041(4) 0.052(4) -0.014(3) 0.009(3) 0.000(3)
O4 0.037(4) 0.047(5) 0.057(4) 0.011(4) 0.003(3) -0.002(4)
O5 0.034(3) 0.044(4) 0.061(4) -0.001(3) 0.015(3) -0.003(3)
N1 0.022(3) 0.026(4) 0.046(3) 0.002(3) 0.010(2) 0.002(3)
N2 0.035(4) 0.043(6) 0.051(4) -0.004(4) 0.014(3) -0.005(4)
C1 0.027(4) 0.023(4) 0.052(5) -0.001(4) 0.010(4) 0.004(4)
C2 0.021(4) 0.025(4) 0.058(5) -0.004(4) 0.017(3) -0.001(3)
C3 0.025(4) 0.025(4) 0.047(4) -0.005(4) 0.017(3) -0.003(3)
C4 0.029(4) 0.041(5) 0.044(4) 0.001(4) 0.010(4) 0.001(4)
C5 0.036(4) 0.049(8) 0.048(5) -0.003(5) 0.012(4) -0.012(5)
C6 0.042(5) 0.031(5) 0.042(5) -0.002(4) 0.013(4) -0.004(4)
C7 0.051(6) 0.081(9) 0.057(6) -0.024(7) 0.024(5) -0.016(7)
C8 0.084(10) 0.110(16) 0.052(6) -0.009(8) 0.025(6) -0.020(10)
C9 0.15(2) 0.18(3) 0.077(11) -0.043(14) 0.070(13) -0.06(2)
C10 0.15(2) 0.13(2) 0.096(13) 0.042(14) 0.042(14) -0.008(17)

loop_
_atom_type_symbol
_atom_type_description
_atom_type_scat_dispersion_real
_atom_type_scat_dispersion_imag
_atom_type_scat_source
C C 0.0050 0.0020 'Calculated using XDISP in WinGX (Farrugia, 1999)'
H H 0.0000 0.0000 'Calculated using XDISP in WinGX (Farrugia, 1999)'
N N 0.0090 0.0050 'Calculated using XDISP in WinGX (Farrugia, 1999)'
O O 0.0150 0.0080 'Calculated using XDISP in WinGX (Farrugia, 1999)'
Zn Zn 0.1510 1.8620 'Calculated using XDISP in WinGX (Farrugia, 1999)'

loop_
_geom_angle_atom_site_label_1
_geom_angle_atom_site_label_2
_geom_angle_atom_site_label_3
_geom_angle
_geom_angle_site_symmetry_1
_geom_angle_site_symmetry_3
O1 Zn1A N1 151.7(3) 2_746 1_445
O1 Zn1A O3 107.5(3) 2_746 1_545
N1 Zn1A O3 99.7(3) 1_445 1_545
O1 Zn1A O4 90.2(3) 2_746 .
N1 Zn1A O4 98.7(3) 1_445 .
O3 Zn1A O4 88.0(3) 1_545 .
O1 Zn1A O2 83.5(3) 2_746 1_445
N1 Zn1A O2 87.5(3) 1_445 1_445
O3 Zn1A O2 92.7(3) 1_545 1_445
O4 Zn1A O2 173.6(3) . 1_445
O4 Zn1B O3 123.2(8) . 1_545
O4 Zn1B N1 133.8(8) . 1_445
O3 Zn1B N1 91.8(4) 1_545 1_445
O4 Zn1B O1 99.3(7) . 2_746
O3 Zn1B O1 90.0(4) 1_545 2_746
N1 Zn1B O1 110.8(5) 1_445 2_746
O4 Zn1B O5 64.2(7) . .
O3 Zn1B O5 109.9(5) 1_545 .
N1 Zn1B O5 76.7(4) 1_445 .
O1 Zn1B O5 158.9(5) 2_746 .
C1 O1 Zn1A 119.8(6) . 2_756
C1 O1 Zn1B 129.0(7) . 2_756
C1 O2 Zn1A 123.3(7) . 1_665
C4 O3 Zn1A 141.5(7) . 1_565
C4 O3 Zn1B 143.5(7) . 1_565
Zn1B O4 C6 113.7(10) . .
C6 O4 Zn1A 128.5(7) . .
C6 O5 Zn1B 51.2(6) . .
C3 N1 Zn1A 109.5(5) . 1_665
C3 N1 Zn1B 123.8(5) . 1_665
C4 N2 C5 121.3(8) . .
O2 C1 O1 122.9(10) . .
O2 C1 C2 123.4(9) . .
O1 C1 C2 113.6(8) . .
C1 C2 C3 115.6(7) . .
N1 C3 C2 110.5(7) . .
N1 C3 C4 111.8(8) . .
C2 C3 C4 107.4(7) . .
O3 C4 N2 123.0(10) . .
O3 C4 C3 121.2(9) . .
N2 C4 C3 115.8(8) . .
N2 C5 C7 110.2(8) . .
N2 C5 C6 111.4(8) . .
C7 C5 C6 108.1(9) . .
O4 C6 O5 127.0(9) . .
O4 C6 C5 116.9(9) . .
O5 C6 C5 116.2(9) . .
C8 C7 C5 114.3(12) . .
C10 C8 C9 109.5(17) . .
C10 C8 C7 109.4(14) . .
C9 C8 C7 109.2(15) . .

loop_
_geom_bond_atom_site_label_1
_geom_bond_atom_site_label_2
_geom_bond_distance
_geom_bond_site_symmetry_2
Zn1A O1 1.937(7) 2_746
Zn1A N1 2.017(7) 1_445
Zn1A O3 2.039(7) 1_545
Zn1A O4 2.046(8) .
Zn1A O2 2.213(7) 1_445
Zn1B O4 1.091(13) .
Zn1B O3 2.089(11) 1_545
Zn1B N1 2.224(11) 1_445
Zn1B O1 2.433(12) 2_746
Zn1B O5 2.465(13) .
O1 C1 1.261(12) .
O2 C1 1.253(11) .
O3 C4 1.244(12) .
O4 C6 1.228(13) .
O5 C6 1.252(13) .
N1 C3 1.502(11) .
N2 C4 1.290(13) .
N2 C5 1.436(13) .
C1 C2 1.490(14) .
C2 C3 1.531(12) .
C3 C4 1.539(13) .
C5 C7 1.542(14) .
C5 C6 1.559(12) .
C7 C8 1.540(18) .
C8 C10 1.45(3) .
C8 C9 1.51(2) .

loop_
_geom_hbond_atom_site_label_D
_geom_hbond_atom_site_label_H
_geom_hbond_atom_site_label_A
_geom_hbond_distance_DH
_geom_hbond_distance_HA
_geom_hbond_distance_DA
_geom_hbond_angle_DHA
_geom_hbond_site_symmetry_A
N1 H1A O1 0.99 1.96 2.907(9) 160.0 2_756
N1 H1B O5 0.99 2.09 2.917(10) 140.3 1_665
N2 H2 O5 0.88 2.02 2.836(11) 153.0 1_655
C2 H2A O1 0.99 2.50 3.239(11) 130.8 2_756
C2 H2A O2 0.99 2.44 3.376(10) 157.2 1_455
C3 H3 O3 1.00 2.54 3.238(10) 126.7 1_655
